data_7038557
loop_
_publ_author_name
'Hausmann, David'
'Kuzmanoski, Ana'
'Feldmann, Claus'

_publ_section_title
;
 MnBr2/18-crown-6 coordination complexes showing high room temperature
 luminescence and quantum yield.
;
_journal_issue 15
_journal_name_full 'Dalton transactions (Cambridge, England : 2003)'
_journal_page_first 6541
_journal_page_last 6547
_journal_paper_doi 10.1039/c6dt00458j
_journal_volume 45
_journal_year 2016
_chemical_formula_moiety C12H24Br2MnO6
_chemical_formula_sum 'C12 H24 Br2 Mn O6'
_chemical_formula_weight 479.05
_chemical_name_systematic MnBr2(18-crown-6)
_chemical_properties_physical Moisture-sensitive
_space_group_IT_number 14
_symmetry_cell_setting monoclinic
_symmetry_space_group_name_Hall '-P 2ybc'
_symmetry_space_group_name_H-M 'P 1 21/c 1'
_atom_sites_solution_hydrogens geom
_atom_sites_solution_primary direct
_atom_sites_solution_secondary difmap
_audit_creation_method SHELXL-97
_audit_update_record
;
2016-01-22 deposited with the CCDC.
2016-02-24 downloaded from the CCDC.
;
_cell_angle_alpha 90.00
_cell_angle_beta 108.88(3)
_cell_angle_gamma 90.00
_cell_formula_units_Z 8
_cell_length_a 11.550(2)
_cell_length_b 21.924(4)
_cell_length_c 14.508(3)
_cell_measurement_reflns_used 1308
_cell_measurement_temperature 200(2)
_cell_measurement_theta_max 29.48
_cell_measurement_theta_min 1.85
_cell_volume 3476.1(13)
_computing_cell_refinement 'CELL, SELECT (STOE)'
_computing_data_collection 'EXPOSE (STOE)'
_computing_data_reduction 'INTEGRATE (STOE)'
_computing_molecular_graphics 'DIAMOND, Crystal Impact'
_computing_publication_material 'SHELXL-97 (Sheldrick, 1997)'
_computing_structure_refinement 'SHELXL-97 (Sheldrick, 1997)'
_computing_structure_solution 'SHELXS-97 (Sheldrick, 1990)'
_diffrn_ambient_temperature 200(2)
_diffrn_measured_fraction_theta_full 1.000
_diffrn_measured_fraction_theta_max 0.995
_diffrn_measurement_device_type 'STOE IPDS II'
_diffrn_measurement_method 'image plate'
_diffrn_radiation_monochromator graphite
_diffrn_radiation_source 'fine-focus sealed tube'
_diffrn_radiation_type MoK\a
_diffrn_radiation_wavelength 0.71073
_diffrn_reflns_av_R_equivalents 0.1396
_diffrn_reflns_av_sigmaI/netI 0.0465
_diffrn_reflns_limit_h_max 15
_diffrn_reflns_limit_h_min -15
_diffrn_reflns_limit_k_max 30
_diffrn_reflns_limit_k_min -30
_diffrn_reflns_limit_l_max 19
_diffrn_reflns_limit_l_min -19
_diffrn_reflns_number 133771
_diffrn_reflns_theta_full 25.00
_diffrn_reflns_theta_max 29.20
_diffrn_reflns_theta_min 1.75
_exptl_absorpt_coefficient_mu 5.378
_exptl_absorpt_correction_T_max 0.4734
_exptl_absorpt_correction_T_min 0.0972
_exptl_absorpt_correction_type numerical
_exptl_absorpt_process_details
'(X-RED, Data Reduction Program, Version 1.14, Stoe & Cie GmbH, Darmstadt 1999.; X-SHAPE, Crystal Optimisation for Numerical Absorption Correction, Version 1.06, Stoe & Cie GmbH, Darmstadt 1999.)'
_exptl_crystal_colour colourless
_exptl_crystal_density_diffrn 1.831
_exptl_crystal_density_method 'not measured'
_exptl_crystal_description block
_exptl_crystal_F_000 1912
_exptl_crystal_preparation Luminescent
_exptl_crystal_size_max 0.32
_exptl_crystal_size_mid 0.23
_exptl_crystal_size_min 0.15
_refine_diff_density_max 0.836
_refine_diff_density_min -0.601
_refine_diff_density_rms 0.148
_refine_ls_extinction_coef 0.0066(3)
_refine_ls_extinction_expression Fc^*^=kFc[1+0.001xFc^2^\l^3^/sin(2\q)]^-1/4^
_refine_ls_extinction_method SHELXL
_refine_ls_goodness_of_fit_ref 0.962
_refine_ls_hydrogen_treatment constr
_refine_ls_matrix_type full
_refine_ls_number_parameters 380
_refine_ls_number_reflns 9360
_refine_ls_number_restraints 0
_refine_ls_restrained_S_all 0.962
_refine_ls_R_factor_all 0.0740
_refine_ls_R_factor_gt 0.0496
_refine_ls_shift/su_max 0.001
_refine_ls_shift/su_mean 0.000
_refine_ls_structure_factor_coef Fsqd
_refine_ls_weighting_details 'calc w=1/[\s^2^(Fo^2^)+(0.0795P)^2^+0.0000P] where P=(Fo^2^+2Fc^2^)/3'
_refine_ls_weighting_scheme calc
_refine_ls_wR_factor_gt 0.1177
_refine_ls_wR_factor_ref 0.1303
_reflns_number_gt 6621
_reflns_number_total 9360
_reflns_threshold_expression >2sigma(I)
_cod_data_source_file c6dt00458j2.cif
_cod_data_source_block added_by_encifer
_cod_depositor_comments 'Adding full bibliography for 7038557--7038559.cif.'
_cod_original_cell_volume 3476.1(11)
_cod_original_sg_symbol_H-M P21/c
_cod_database_code 7038557

loop_
_symmetry_equiv_pos_as_xyz
'x, y, z'
'-x, y+1/2, -z+1/2'
'-x, -y, -z'
'x, -y-1/2, z-1/2'

loop_
_atom_site_label
_atom_site_type_symbol
_atom_site_fract_x
_atom_site_fract_y
_atom_site_fract_z
_atom_site_U_iso_or_equiv
_atom_site_adp_type
_atom_site_occupancy
_atom_site_symmetry_multiplicity
_atom_site_calc_flag
_atom_site_refinement_flags
Br1 Br 0.27445(4) 0.028993(17) 0.54146(3) 0.04592(11) Uani 1 1 d .
Br2 Br 0.40412(3) 0.235213(17) 0.72246(3) 0.04501(11) Uani 1 1 d .
Mn1 Mn 0.35450(5) 0.12976(2) 0.63661(4) 0.03884(13) Uani 1 1 d .
O1 O 0.2115(2) 0.10774(12) 0.71823(18) 0.0438(6) Uani 1 1 d .
O2 O 0.1677(2) 0.17467(12) 0.55599(18) 0.0445(6) Uani 1 1 d .
O6 O 0.4467(2) 0.07922(11) 0.78302(18) 0.0433(5) Uani 1 1 d .
O3 O 0.3647(2) 0.17267(11) 0.48458(17) 0.0428(6) Uani 1 1 d .
O5 O 0.5575(2) 0.11366(11) 0.66193(18) 0.0430(5) Uani 1 1 d .
O4 O 0.6020(3) 0.13834(13) 0.4621(2) 0.0547(7) Uani 1 1 d .
C8 C 0.6365(4) 0.15635(19) 0.6360(3) 0.0509(9) Uani 1 1 d .
H9 H 0.7059 0.1667 0.6948 0.061 Uiso 1 1 calc R
H10 H 0.5905 0.1944 0.6116 0.061 Uiso 1 1 calc R
C1 C 0.1089(4) 0.14767(19) 0.6908(3) 0.0491(9) Uani 1 1 d .
H23 H 0.1324 0.1888 0.7188 0.059 Uiso 1 1 calc R
H24 H 0.0429 0.1318 0.7140 0.059 Uiso 1 1 calc R
C2 C 0.0671(3) 0.15015(19) 0.5812(3) 0.0492(9) Uani 1 1 d .
H21 H 0.0461 0.1088 0.5533 0.059 Uiso 1 1 calc R
H22 H -0.0058 0.1766 0.5563 0.059 Uiso 1 1 calc R
C10 C 0.5335(4) 0.03628(17) 0.7699(3) 0.0462(8) Uani 1 1 d .
H5 H 0.4922 0.0059 0.7196 0.055 Uiso 1 1 calc R
H6 H 0.5749 0.0146 0.8316 0.055 Uiso 1 1 calc R
C12 C 0.2695(4) 0.10043(18) 0.8213(3) 0.0457(8) Uani 1 1 d .
H1 H 0.2099 0.0856 0.8523 0.055 Uiso 1 1 calc R
H2 H 0.3040 0.1397 0.8517 0.055 Uiso 1 1 calc R
C5 C 0.3814(4) 0.13670(18) 0.4052(3) 0.0497(9) Uani 1 1 d .
H15 H 0.3847 0.1643 0.3521 0.060 Uiso 1 1 calc R
H16 H 0.3106 0.1090 0.3789 0.060 Uiso 1 1 calc R
C6 C 0.4962(4) 0.10005(18) 0.4392(3) 0.0497(9) Uani 1 1 d .
H13 H 0.4976 0.0764 0.4977 0.060 Uiso 1 1 calc R
H14 H 0.4978 0.0708 0.3877 0.060 Uiso 1 1 calc R
C4 C 0.2620(4) 0.21310(18) 0.4483(3) 0.0473(8) Uani 1 1 d .
H17 H 0.2513 0.2238 0.3798 0.057 Uiso 1 1 calc R
H18 H 0.2779 0.2512 0.4870 0.057 Uiso 1 1 calc R
C7 C 0.6856(4) 0.1313(2) 0.5589(3) 0.0531(9) Uani 1 1 d .
H11 H 0.7630 0.1525 0.5636 0.064 Uiso 1 1 calc R
H12 H 0.7043 0.0874 0.5717 0.064 Uiso 1 1 calc R
C9 C 0.6242(4) 0.07236(19) 0.7384(3) 0.0513(9) Uani 1 1 d .
H7 H 0.6784 0.0957 0.7942 0.062 Uiso 1 1 calc R
H8 H 0.6755 0.0446 0.7140 0.062 Uiso 1 1 calc R
C3 C 0.1476(4) 0.18388(19) 0.4542(3) 0.0483(9) Uani 1 1 d .
H19 H 0.0761 0.2108 0.4255 0.058 Uiso 1 1 calc R
H20 H 0.1328 0.1445 0.4190 0.058 Uiso 1 1 calc R
C11 C 0.3686(3) 0.05468(18) 0.8326(3) 0.0463(8) Uani 1 1 d .
H3 H 0.4148 0.0481 0.9024 0.056 Uiso 1 1 calc R
H4 H 0.3338 0.0152 0.8035 0.056 Uiso 1 1 calc R
Br3 Br 0.77104(4) 0.028885(17) 0.02773(3) 0.04622(11) Uani 1 1 d .
Br4 Br 0.91040(3) 0.233950(17) 0.20963(3) 0.04529(11) Uani 1 1 d .
Mn2 Mn 0.83832(5) 0.13049(2) 0.11961(4) 0.03975(13) Uani 1 1 d .
O12 O 0.7443(2) 0.10684(12) 0.23249(18) 0.0451(6) Uani 1 1 d .
O7 O 0.6441(2) 0.17272(13) 0.07187(19) 0.0478(6) Uani 1 1 d .
O9 O 1.0104(2) 0.13985(12) 0.07375(18) 0.0462(6) Uani 1 1 d .
O11 O 0.9756(2) 0.06645(12) 0.25816(18) 0.0446(6) Uani 1 1 d .
O10 O 1.2097(3) 0.06178(14) 0.2117(2) 0.0570(7) Uani 1 1 d .
O8 O 0.7854(2) 0.17206(12) -0.03865(18) 0.0458(6) Uani 1 1 d .
C13 C 0.5879(4) 0.1851(2) -0.0302(3) 0.0540(10) Uani 1 1 d .
H47 H 0.5178 0.2132 -0.0405 0.065 Uiso 1 1 calc R
H48 H 0.5579 0.1468 -0.0662 0.065 Uiso 1 1 calc R
C23 C 0.6386(4) 0.1436(2) 0.2251(3) 0.0556(10) Uani 1 1 d .
H27 H 0.6637 0.1850 0.2508 0.067 Uiso 1 1 calc R
H28 H 0.5899 0.1250 0.2627 0.067 Uiso 1 1 calc R
C24 C 0.5650(4) 0.1464(2) 0.1190(3) 0.0546(10) Uani 1 1 d .
H25 H 0.5391 0.1050 0.0933 0.066 Uiso 1 1 calc R
H26 H 0.4913 0.1719 0.1088 0.066 Uiso 1 1 calc R
C21 C 0.9168(4) 0.05356(18) 0.3298(3) 0.0480(9) Uani 1 1 d .
H31 H 0.9793 0.0504 0.3951 0.058 Uiso 1 1 calc R
H32 H 0.8733 0.0140 0.3147 0.058 Uiso 1 1 calc R
C20 C 1.0445(4) 0.01307(18) 0.2489(3) 0.0508(9) Uani 1 1 d .
H33 H 0.9885 -0.0223 0.2301 0.061 Uiso 1 1 calc R
H34 H 1.1063 0.0039 0.3128 0.061 Uiso 1 1 calc R
C22 C 0.8287(4) 0.10255(19) 0.3303(3) 0.0483(9) Uani 1 1 d .
H29 H 0.7844 0.0925 0.3765 0.058 Uiso 1 1 calc R
H30 H 0.8720 0.1418 0.3502 0.058 Uiso 1 1 calc R
C14 C 0.6836(4) 0.2135(2) -0.0644(3) 0.0545(10) Uani 1 1 d .
H45 H 0.6525 0.2197 -0.1358 0.065 Uiso 1 1 calc R
H46 H 0.7085 0.2535 -0.0325 0.065 Uiso 1 1 calc R
C19 C 1.1077(4) 0.02199(18) 0.1744(3) 0.0502(9) Uani 1 1 d .
H35 H 1.1358 -0.0179 0.1577 0.060 Uiso 1 1 calc R
H36 H 1.0496 0.0396 0.1143 0.060 Uiso 1 1 calc R
C16 C 0.9840(4) 0.1456(2) -0.0306(3) 0.0544(10) Uani 1 1 d .
H41 H 0.9558 0.1061 -0.0631 0.065 Uiso 1 1 calc R
H42 H 1.0584 0.1583 -0.0453 0.065 Uiso 1 1 calc R
C15 C 0.8856(4) 0.1930(2) -0.0660(3) 0.0557(10) Uani 1 1 d .
H43 H 0.9145 0.2330 -0.0355 0.067 Uiso 1 1 calc R
H44 H 0.8617 0.1975 -0.1376 0.067 Uiso 1 1 calc R
C18 C 1.2222(4) 0.10768(19) 0.1444(3) 0.0518(9) Uani 1 1 d .
H37 H 1.2104 0.0886 0.0801 0.062 Uiso 1 1 calc R
H38 H 1.3061 0.1247 0.1681 0.062 Uiso 1 1 calc R
C17 C 1.1317(3) 0.1584(2) 0.1326(3) 0.0521(9) Uani 1 1 d .
H39 H 1.1302 0.1713 0.1976 0.062 Uiso 1 1 calc R
H40 H 1.1577 0.1938 0.1016 0.062 Uiso 1 1 calc R

loop_
_atom_site_aniso_label
_atom_site_aniso_U_11
_atom_site_aniso_U_22
_atom_site_aniso_U_33
_atom_site_aniso_U_23
_atom_site_aniso_U_13
_atom_site_aniso_U_12
Br1 0.0516(2) 0.0400(2) 0.0460(2) -0.00277(14) 0.01544(16) -0.00285(15)
Br2 0.0479(2) 0.0395(2) 0.0451(2) -0.00365(14) 0.01164(15) 0.00070(14)
Mn1 0.0397(3) 0.0376(3) 0.0381(3) 0.0006(2) 0.0112(2) 0.0015(2)
O1 0.0447(13) 0.0447(14) 0.0424(13) 0.0017(10) 0.0146(10) 0.0050(11)
O2 0.0416(13) 0.0476(15) 0.0437(13) 0.0022(11) 0.0130(10) 0.0004(11)
O6 0.0456(13) 0.0419(14) 0.0422(13) 0.0033(10) 0.0141(10) 0.0025(11)
O3 0.0464(14) 0.0424(14) 0.0388(12) -0.0004(10) 0.0124(10) 0.0012(11)
O5 0.0406(13) 0.0429(13) 0.0466(13) 0.0023(10) 0.0157(11) 0.0023(10)
O4 0.0567(16) 0.0571(17) 0.0549(16) 0.0038(13) 0.0244(13) -0.0017(13)
C8 0.051(2) 0.049(2) 0.055(2) -0.0051(17) 0.0216(18) -0.0043(17)
C1 0.047(2) 0.049(2) 0.054(2) 0.0005(17) 0.0214(17) 0.0075(16)
C2 0.0411(19) 0.050(2) 0.054(2) 0.0059(17) 0.0121(16) 0.0017(16)
C10 0.051(2) 0.0390(19) 0.0449(19) 0.0024(15) 0.0106(16) 0.0080(15)
C12 0.051(2) 0.047(2) 0.0403(18) 0.0026(15) 0.0156(15) -0.0027(16)
C5 0.063(2) 0.052(2) 0.0369(18) -0.0029(15) 0.0195(16) -0.0032(18)
C6 0.057(2) 0.047(2) 0.050(2) -0.0035(16) 0.0259(18) -0.0038(17)
C4 0.052(2) 0.043(2) 0.0442(19) 0.0065(15) 0.0119(16) 0.0044(16)
C7 0.045(2) 0.053(2) 0.064(3) 0.0019(19) 0.0231(18) -0.0008(17)
C9 0.044(2) 0.055(2) 0.049(2) 0.0053(17) 0.0076(16) 0.0081(17)
C3 0.049(2) 0.052(2) 0.0393(18) 0.0039(16) 0.0067(15) 0.0041(17)
C11 0.048(2) 0.048(2) 0.0422(19) 0.0064(15) 0.0138(15) -0.0015(16)
Br3 0.0552(2) 0.0423(2) 0.04179(19) -0.00269(14) 0.01661(16) -0.00584(15)
Br4 0.0499(2) 0.0419(2) 0.0462(2) -0.00495(14) 0.01848(16) -0.00309(15)
Mn2 0.0417(3) 0.0411(3) 0.0375(3) -0.0011(2) 0.0143(2) -0.0014(2)
O12 0.0472(14) 0.0497(15) 0.0405(13) 0.0002(11) 0.0169(11) -0.0002(11)
O7 0.0449(14) 0.0550(16) 0.0420(13) -0.0009(11) 0.0118(11) 0.0031(12)
O9 0.0412(13) 0.0562(16) 0.0418(13) -0.0021(11) 0.0142(10) -0.0026(11)
O11 0.0497(14) 0.0421(14) 0.0419(13) 0.0006(10) 0.0148(11) 0.0006(11)
O10 0.0450(15) 0.0582(18) 0.0598(17) -0.0039(13) 0.0059(12) -0.0030(13)
O8 0.0467(14) 0.0468(15) 0.0435(13) 0.0056(11) 0.0138(11) -0.0016(11)
C13 0.047(2) 0.065(3) 0.043(2) 0.0001(18) 0.0055(16) 0.0052(19)
C23 0.050(2) 0.070(3) 0.054(2) -0.003(2) 0.0269(18) 0.0055(19)
C24 0.048(2) 0.063(3) 0.055(2) -0.0025(19) 0.0199(18) -0.0009(18)
C21 0.057(2) 0.050(2) 0.0386(18) 0.0036(15) 0.0170(16) -0.0073(17)
C20 0.054(2) 0.039(2) 0.054(2) 0.0047(16) 0.0106(18) 0.0057(16)
C22 0.056(2) 0.052(2) 0.0375(18) -0.0023(15) 0.0159(16) -0.0077(18)
C14 0.055(2) 0.051(2) 0.050(2) 0.0072(18) 0.0073(18) 0.0077(18)
C19 0.046(2) 0.046(2) 0.053(2) -0.0068(16) 0.0086(17) 0.0016(16)
C16 0.057(2) 0.067(3) 0.044(2) -0.0043(18) 0.0223(18) -0.0093(19)
C15 0.059(2) 0.062(3) 0.047(2) 0.0121(18) 0.0193(18) -0.011(2)
C18 0.044(2) 0.056(2) 0.057(2) -0.0097(18) 0.0175(17) -0.0034(17)
C17 0.042(2) 0.055(2) 0.057(2) -0.0137(18) 0.0128(17) -0.0042(17)

loop_
_atom_type_symbol
_atom_type_description
_atom_type_scat_dispersion_real
_atom_type_scat_dispersion_imag
_atom_type_scat_source
C C 0.0033 0.0016 'International Tables Vol C Tables 4.2.6.8 and 6.1.1.4'
H H 0.0000 0.0000 'International Tables Vol C Tables 4.2.6.8 and 6.1.1.4'
Br Br -0.2901 2.4595 'International Tables Vol C Tables 4.2.6.8 and 6.1.1.4'
Mn Mn 0.3368 0.7283 'International Tables Vol C Tables 4.2.6.8 and 6.1.1.4'
O O 0.0106 0.0060 'International Tables Vol C Tables 4.2.6.8 and 6.1.1.4'

loop_
_geom_angle_atom_site_label_1
_geom_angle_atom_site_label_2
_geom_angle_atom_site_label_3
_geom_angle
O5 Mn1 O2 152.74(9)
O5 Mn1 O6 68.67(9)
O2 Mn1 O6 137.75(9)
O5 Mn1 O1 137.19(9)
O2 Mn1 O1 69.70(9)
O6 Mn1 O1 68.53(9)
O5 Mn1 O3 81.78(9)
O2 Mn1 O3 71.86(9)
O6 Mn1 O3 150.35(9)
O1 Mn1 O3 140.91(9)
O5 Mn1 Br2 90.27(7)
O2 Mn1 Br2 83.62(7)
O6 Mn1 Br2 91.22(7)
O1 Mn1 Br2 91.32(7)
O3 Mn1 Br2 91.29(6)
O5 Mn1 Br1 97.12(7)
O2 Mn1 Br1 88.85(7)
O6 Mn1 Br1 93.38(7)
O1 Mn1 Br1 84.67(7)
O3 Mn1 Br1 87.74(6)
Br2 Mn1 Br1 172.33(3)
C1 O1 C12 115.1(3)
C1 O1 Mn1 112.8(2)
C12 O1 Mn1 112.2(2)
C2 O2 C3 116.3(3)
C2 O2 Mn1 114.3(2)
C3 O2 Mn1 113.2(2)
C11 O6 C10 113.7(3)
C11 O6 Mn1 117.6(2)
C10 O6 Mn1 108.9(2)
C4 O3 C5 110.4(3)
C4 O3 Mn1 107.1(2)
C5 O3 Mn1 124.3(2)
C8 O5 C9 112.5(3)
C8 O5 Mn1 124.3(2)
C9 O5 Mn1 119.0(2)
C6 O4 C7 114.8(3)
O5 C8 C7 112.3(3)
O5 C8 H9 109.2
C7 C8 H9 109.2
O5 C8 H10 109.2
C7 C8 H10 109.2
H9 C8 H10 107.9
O1 C1 C2 105.7(3)
O1 C1 H23 110.6
C2 C1 H23 110.6
O1 C1 H24 110.6
C2 C1 H24 110.6
H23 C1 H24 108.7
O2 C2 C1 105.9(3)
O2 C2 H21 110.6
C1 C2 H21 110.6
O2 C2 H22 110.6
C1 C2 H22 110.6
H21 C2 H22 108.7
O6 C10 C9 106.4(3)
O6 C10 H5 110.4
C9 C10 H5 110.4
O6 C10 H6 110.4
C9 C10 H6 110.4
H5 C10 H6 108.6
O1 C12 C11 105.8(3)
O1 C12 H1 110.6
C11 C12 H1 110.6
O1 C12 H2 110.6
C11 C12 H2 110.6
H1 C12 H2 108.7
O3 C5 C6 111.1(3)
O3 C5 H15 109.4
C6 C5 H15 109.4
O3 C5 H16 109.4
C6 C5 H16 109.4
H15 C5 H16 108.0
O4 C6 C5 111.2(3)
O4 C6 H13 109.4
C5 C6 H13 109.4
O4 C6 H14 109.4
C5 C6 H14 109.4
H13 C6 H14 108.0
O3 C4 C3 110.8(3)
O3 C4 H17 109.5
C3 C4 H17 109.5
O3 C4 H18 109.5
C3 C4 H18 109.5
H17 C4 H18 108.1
O4 C7 C8 113.0(3)
O4 C7 H11 109.0
C8 C7 H11 109.0
O4 C7 H12 109.0
C8 C7 H12 109.0
H11 C7 H12 107.8
O5 C9 C10 108.3(3)
O5 C9 H7 110.0
C10 C9 H7 110.0
O5 C9 H8 110.0
C10 C9 H8 110.0
H7 C9 H8 108.4
O2 C3 C4 105.6(3)
O2 C3 H19 110.6
C4 C3 H19 110.6
O2 C3 H20 110.6
C4 C3 H20 110.6
H19 C3 H20 108.8
O6 C11 C12 106.2(3)
O6 C11 H3 110.5
C12 C11 H3 110.5
O6 C11 H4 110.5
C12 C11 H4 110.5
H3 C11 H4 108.7
O12 Mn2 O9 151.42(9)
O12 Mn2 O7 70.60(10)
O9 Mn2 O7 136.20(10)
O12 Mn2 O8 138.35(9)
O9 Mn2 O8 70.12(9)
O7 Mn2 O8 68.52(10)
O12 Mn2 O11 68.27(9)
O9 Mn2 O11 84.36(9)
O7 Mn2 O11 138.87(9)
O8 Mn2 O11 151.83(9)
O12 Mn2 Br3 92.32(7)
O9 Mn2 Br3 94.10(7)
O7 Mn2 Br3 95.16(7)
O8 Mn2 Br3 83.74(7)
O11 Mn2 Br3 86.46(6)
O12 Mn2 Br4 89.27(7)
O9 Mn2 Br4 84.37(7)
O7 Mn2 Br4 85.62(7)
O8 Mn2 Br4 95.23(7)
O11 Mn2 Br4 93.89(6)
Br3 Mn2 Br4 178.38(3)
C23 O12 C22 113.4(3)
C23 O12 Mn2 114.0(2)
C22 O12 Mn2 113.0(2)
C24 O7 C13 115.1(3)
C24 O7 Mn2 113.7(2)
C13 O7 Mn2 117.0(2)
C17 O9 C16 115.4(3)
C17 O9 Mn2 128.2(2)
C16 O9 Mn2 113.6(2)
C21 O11 C20 108.1(3)
C21 O11 Mn2 111.1(2)
C20 O11 Mn2 126.5(2)
C19 O10 C18 115.0(3)
C15 O8 C14 113.4(3)
C15 O8 Mn2 114.8(2)
C14 O8 Mn2 115.5(2)
O7 C13 C14 106.6(3)
O7 C13 H47 110.4
C14 C13 H47 110.4
O7 C13 H48 110.4
C14 C13 H48 110.4
H47 C13 H48 108.6
O12 C23 C24 106.6(3)
O12 C23 H27 110.4
C24 C23 H27 110.4
O12 C23 H28 110.4
C24 C23 H28 110.4
H27 C23 H28 108.6
O7 C24 C23 105.7(3)
O7 C24 H25 110.6
C23 C24 H25 110.6
O7 C24 H26 110.6
C23 C24 H26 110.6
H25 C24 H26 108.7
O11 C21 C22 110.2(3)
O11 C21 H31 109.6
C22 C21 H31 109.6
O11 C21 H32 109.6
C22 C21 H32 109.6
H31 C21 H32 108.1
O11 C20 C19 111.8(3)
O11 C20 H33 109.2
C19 C20 H33 109.2
O11 C20 H34 109.2
C19 C20 H34 109.2
H33 C20 H34 107.9
O12 C22 C21 106.8(3)
O12 C22 H29 110.4
C21 C22 H29 110.4
O12 C22 H30 110.4
C21 C22 H30 110.4
H29 C22 H30 108.6
O8 C14 C13 106.5(3)
O8 C14 H45 110.4
C13 C14 H45 110.4
O8 C14 H46 110.4
C13 C14 H46 110.4
H45 C14 H46 108.6
O10 C19 C20 110.0(3)
O10 C19 H35 109.7
C20 C19 H35 109.7
O10 C19 H36 109.7
C20 C19 H36 109.7
H35 C19 H36 108.2
O9 C16 C15 107.3(3)
O9 C16 H41 110.3
C15 C16 H41 110.3
O9 C16 H42 110.3
C15 C16 H42 110.3
H41 C16 H42 108.5
O8 C15 C16 106.1(3)
O8 C15 H43 110.5
C16 C15 H43 110.5
O8 C15 H44 110.5
C16 C15 H44 110.5
H43 C15 H44 108.7
O10 C18 C17 112.1(3)
O10 C18 H37 109.2
C17 C18 H37 109.2
O10 C18 H38 109.2
C17 C18 H38 109.2
H37 C18 H38 107.9
O9 C17 C18 111.5(3)
O9 C17 H39 109.3
C18 C17 H39 109.3
O9 C17 H40 109.3
C18 C17 H40 109.3
H39 C17 H40 108.0

loop_
_geom_bond_atom_site_label_1
_geom_bond_atom_site_label_2
_geom_bond_distance
Br1 Mn1 2.6105(8)
Br2 Mn1 2.6006(8)
Mn1 O5 2.280(2)
Mn1 O2 2.315(3)
Mn1 O6 2.326(3)
Mn1 O1 2.372(3)
Mn1 O3 2.436(3)
O1 C1 1.423(4)
O1 C12 1.436(4)
O2 C2 1.431(5)
O2 C3 1.433(4)
O6 C11 1.428(4)
O6 C10 1.433(4)
O3 C4 1.437(4)
O3 C5 1.459(4)
O5 C8 1.440(5)
O5 C9 1.446(4)
O4 C6 1.430(5)
O4 C7 1.432(5)
C8 C7 1.512(6)
C8 H9 0.9900
C8 H10 0.9900
C1 C2 1.506(5)
C1 H23 0.9900
C1 H24 0.9900
C2 H21 0.9900
C2 H22 0.9900
C10 C9 1.497(6)
C10 H5 0.9900
C10 H6 0.9900
C12 C11 1.491(5)
C12 H1 0.9900
C12 H2 0.9900
C5 C6 1.491(6)
C5 H15 0.9900
C5 H16 0.9900
C6 H13 0.9900
C6 H14 0.9900
C4 C3 1.496(6)
C4 H17 0.9900
C4 H18 0.9900
C7 H11 0.9900
C7 H12 0.9900
C9 H7 0.9900
C9 H8 0.9900
C3 H19 0.9900
C3 H20 0.9900
C11 H3 0.9900
C11 H4 0.9900
Br3 Mn2 2.5831(8)
Br4 Mn2 2.6154(8)
Mn2 O12 2.298(3)
Mn2 O9 2.300(3)
Mn2 O7 2.316(3)
Mn2 O8 2.360(3)
Mn2 O11 2.542(3)
O12 C23 1.437(5)
O12 C22 1.441(4)
O7 C24 1.429(5)
O7 C13 1.437(4)
O9 C17 1.443(4)
O9 C16 1.450(4)
O11 C21 1.442(4)
O11 C20 1.445(5)
O10 C19 1.425(5)
O10 C18 1.442(5)
O8 C15 1.415(5)
O8 C14 1.436(5)
C13 C14 1.488(6)
C13 H47 0.9900
C13 H48 0.9900
C23 C24 1.499(6)
C23 H27 0.9900
C23 H28 0.9900
C24 H25 0.9900
C24 H26 0.9900
C21 C22 1.481(6)
C21 H31 0.9900
C21 H32 0.9900
C20 C19 1.500(6)
C20 H33 0.9900
C20 H34 0.9900
C22 H29 0.9900
C22 H30 0.9900
C14 H45 0.9900
C14 H46 0.9900
C19 H35 0.9900
C19 H36 0.9900
C16 C15 1.502(6)
C16 H41 0.9900
C16 H42 0.9900
C15 H43 0.9900
C15 H44 0.9900
C18 C17 1.497(6)
C18 H37 0.9900
C18 H38 0.9900
C17 H39 0.9900
C17 H40 0.9900

loop_
_geom_torsion_atom_site_label_1
_geom_torsion_atom_site_label_2
_geom_torsion_atom_site_label_3
_geom_torsion_atom_site_label_4
_geom_torsion
O5 Mn1 O1 C1 157.0(2)
O2 Mn1 O1 C1 -17.5(2)
O6 Mn1 O1 C1 156.0(3)
O3 Mn1 O1 C1 -28.5(3)
Br2 Mn1 O1 C1 65.2(2)
Br1 Mn1 O1 C1 -108.3(2)
O5 Mn1 O1 C12 25.0(3)
O2 Mn1 O1 C12 -149.5(2)
O6 Mn1 O1 C12 24.0(2)
O3 Mn1 O1 C12 -160.5(2)
Br2 Mn1 O1 C12 -66.8(2)
Br1 Mn1 O1 C12 119.7(2)
O5 Mn1 O2 C2 170.6(2)
O6 Mn1 O2 C2 -26.5(3)
O1 Mn1 O2 C2 -17.5(2)
O3 Mn1 O2 C2 155.2(3)
Br2 Mn1 O2 C2 -111.3(2)
Br1 Mn1 O2 C2 67.2(2)
O5 Mn1 O2 C3 34.4(3)
O6 Mn1 O2 C3 -162.8(2)
O1 Mn1 O2 C3 -153.7(3)
O3 Mn1 O2 C3 19.0(2)
Br2 Mn1 O2 C3 112.5(2)
Br1 Mn1 O2 C3 -69.0(2)
O5 Mn1 O6 C11 -169.7(3)
O2 Mn1 O6 C11 18.6(3)
O1 Mn1 O6 C11 9.5(2)
O3 Mn1 O6 C11 -164.8(2)
Br2 Mn1 O6 C11 100.5(2)
Br1 Mn1 O6 C11 -73.4(2)
O5 Mn1 O6 C10 -38.5(2)
O2 Mn1 O6 C10 149.9(2)
O1 Mn1 O6 C10 140.8(2)
O3 Mn1 O6 C10 -33.5(3)
Br2 Mn1 O6 C10 -128.3(2)
Br1 Mn1 O6 C10 57.9(2)
O5 Mn1 O3 C4 -158.5(2)
O2 Mn1 O3 C4 14.4(2)
O6 Mn1 O3 C4 -163.2(2)
O1 Mn1 O3 C4 25.3(3)
Br2 Mn1 O3 C4 -68.4(2)
Br1 Mn1 O3 C4 104.0(2)
O5 Mn1 O3 C5 70.9(3)
O2 Mn1 O3 C5 -116.1(3)
O6 Mn1 O3 C5 66.3(3)
O1 Mn1 O3 C5 -105.3(3)
Br2 Mn1 O3 C5 161.0(3)
Br1 Mn1 O3 C5 -26.6(3)
O2 Mn1 O5 C8 25.1(4)
O6 Mn1 O5 C8 -142.6(3)
O1 Mn1 O5 C8 -143.6(2)
O3 Mn1 O5 C8 39.9(3)
Br2 Mn1 O5 C8 -51.4(3)
Br1 Mn1 O5 C8 126.5(3)
O2 Mn1 O5 C9 -179.8(2)
O6 Mn1 O5 C9 12.5(2)
O1 Mn1 O5 C9 11.5(3)
O3 Mn1 O5 C9 -165.0(3)
Br2 Mn1 O5 C9 103.7(2)
Br1 Mn1 O5 C9 -78.4(2)
C9 O5 C8 C7 87.4(4)
Mn1 O5 C8 C7 -116.1(3)
C12 O1 C1 C2 177.8(3)
Mn1 O1 C1 C2 47.3(3)
C3 O2 C2 C1 -177.4(3)
Mn1 O2 C2 C1 47.7(4)
O1 C1 C2 O2 -61.4(4)
C11 O6 C10 C9 -167.5(3)
Mn1 O6 C10 C9 59.3(3)
C1 O1 C12 C11 176.9(3)
Mn1 O1 C12 C11 -52.3(3)
C4 O3 C5 C6 173.1(3)
Mn1 O3 C5 C6 -57.7(4)
C7 O4 C6 C5 124.2(4)
O3 C5 C6 O4 -69.1(4)
C5 O3 C4 C3 92.3(4)
Mn1 O3 C4 C3 -45.7(3)
C6 O4 C7 C8 -70.8(4)
O5 C8 C7 O4 82.9(4)
C8 O5 C9 C10 171.9(3)
Mn1 O5 C9 C10 14.0(4)
O6 C10 C9 O5 -47.1(4)
C2 O2 C3 C4 176.5(3)
Mn1 O2 C3 C4 -48.1(3)
O3 C4 C3 O2 63.8(4)
C10 O6 C11 C12 -168.4(3)
Mn1 O6 C11 C12 -39.4(3)
O1 C12 C11 O6 58.3(4)
O9 Mn2 O12 C23 146.4(3)
O7 Mn2 O12 C23 -16.0(2)
O8 Mn2 O12 C23 -27.4(3)
O11 Mn2 O12 C23 164.1(3)
Br3 Mn2 O12 C23 -110.6(2)
Br4 Mn2 O12 C23 69.6(2)
O9 Mn2 O12 C22 15.0(4)
O7 Mn2 O12 C22 -147.4(3)
O8 Mn2 O12 C22 -158.9(2)
O11 Mn2 O12 C22 32.7(2)
Br3 Mn2 O12 C22 117.9(2)
Br4 Mn2 O12 C22 -61.8(2)
O12 Mn2 O7 C24 -17.9(2)
O9 Mn2 O7 C24 174.2(2)
O8 Mn2 O7 C24 154.0(3)
O11 Mn2 O7 C24 -17.8(3)
Br3 Mn2 O7 C24 72.8(2)
Br4 Mn2 O7 C24 -108.7(2)
O12 Mn2 O7 C13 -156.0(3)
O9 Mn2 O7 C13 36.1(3)
O8 Mn2 O7 C13 15.9(3)
O11 Mn2 O7 C13 -155.9(2)
Br3 Mn2 O7 C13 -65.3(3)
Br4 Mn2 O7 C13 113.2(3)
O12 Mn2 O9 C17 -34.8(4)
O7 Mn2 O9 C17 120.9(3)
O8 Mn2 O9 C17 140.9(3)
O11 Mn2 O9 C17 -51.3(3)
Br3 Mn2 O9 C17 -137.3(3)
Br4 Mn2 O9 C17 43.2(3)
O12 Mn2 O9 C16 165.3(3)
O7 Mn2 O9 C16 -39.1(3)
O8 Mn2 O9 C16 -19.1(2)
O11 Mn2 O9 C16 148.8(3)
Br3 Mn2 O9 C16 62.8(2)
Br4 Mn2 O9 C16 -116.7(2)
O12 Mn2 O11 C21 -1.8(2)
O9 Mn2 O11 C21 169.9(2)
O7 Mn2 O11 C21 -1.9(3)
O8 Mn2 O11 C21 -165.4(2)
Br3 Mn2 O11 C21 -95.7(2)
Br4 Mn2 O11 C21 85.9(2)
O12 Mn2 O11 C20 132.6(3)
O9 Mn2 O11 C20 -55.8(3)
O7 Mn2 O11 C20 132.4(3)
O8 Mn2 O11 C20 -31.1(4)
Br3 Mn2 O11 C20 38.6(3)
Br4 Mn2 O11 C20 -139.8(3)
O12 Mn2 O8 C15 162.9(3)
O9 Mn2 O8 C15 -13.9(3)
O7 Mn2 O8 C15 151.3(3)
O11 Mn2 O8 C15 -40.2(4)
Br3 Mn2 O8 C15 -110.6(3)
Br4 Mn2 O8 C15 68.1(3)
O12 Mn2 O8 C14 28.1(3)
O9 Mn2 O8 C14 -148.8(3)
O7 Mn2 O8 C14 16.5(2)
O11 Mn2 O8 C14 -175.1(2)
Br3 Mn2 O8 C14 114.6(2)
Br4 Mn2 O8 C14 -66.7(2)
C24 O7 C13 C14 178.6(3)
Mn2 O7 C13 C14 -43.8(4)
C22 O12 C23 C24 176.7(3)
Mn2 O12 C23 C24 45.4(4)
C13 O7 C24 C23 -174.4(3)
Mn2 O7 C24 C23 46.7(4)
O12 C23 C24 O7 -59.1(4)
C20 O11 C21 C22 -170.5(3)
Mn2 O11 C21 C22 -27.7(3)
C21 O11 C20 C19 179.1(3)
Mn2 O11 C20 C19 43.7(4)
C23 O12 C22 C21 168.0(3)
Mn2 O12 C22 C21 -60.3(3)
O11 C21 C22 O12 56.4(4)
C15 O8 C14 C13 -179.5(3)
Mn2 O8 C14 C13 -44.1(4)
O7 C13 C14 O8 55.0(4)
C18 O10 C19 C20 -136.1(3)
O11 C20 C19 O10 73.7(4)
C17 O9 C16 C15 -114.9(4)
Mn2 O9 C16 C15 47.8(4)
C14 O8 C15 C16 178.1(3)
Mn2 O8 C15 C16 42.3(4)
O9 C16 C15 O8 -57.8(4)
C19 O10 C18 C17 75.6(4)
C16 O9 C17 C18 -85.2(4)
Mn2 O9 C17 C18 115.1(3)
O10 C18 C17 O9 -74.9(4)
